data_7130815
loop_
_publ_author_name
'More, Sayaji Arjun'
'Sadaphal, Vikas Ashokrao'
'Kuo, Tung-Chun'
'Cheng, Mu-Jeng'
'Liu, Rai-Shung'

_publ_section_title
;
 Reactions of thioalkynes with diarylketenes <i>via</i> [3+2]-annulation
 <i>versus</i> benzannulation using Au and
 P(C<sub>6</sub>F<sub>5</sub>)<sub>3</sub> catalysts.
;
_journal_issue 72
_journal_name_full 'Chemical communications (Cambridge, England)'
_journal_page_first 10064
_journal_page_last 10067
_journal_paper_doi 10.1039/d2cc03613d
_journal_volume 58
_journal_year 2022
_chemical_formula_sum 'C25 H22 O3 S'
_chemical_formula_weight 402.48
_space_group_crystal_system monoclinic
_space_group_IT_number 14
_space_group_name_Hall '-P 2ybc'
_space_group_name_H-M_alt 'P 1 21/c 1'
_atom_sites_solution_hydrogens geom
_audit_block_doi 10.5517/ccdc.csd.cc28rpj8
_audit_creation_method SHELXL-2014/6
_audit_update_record
;
2021-09-07 deposited with the CCDC.	2022-08-16 downloaded from the CCDC.
;
_cell_angle_alpha 90
_cell_angle_beta 98.161(2)
_cell_angle_gamma 90
_cell_formula_units_Z 12
_cell_length_a 18.1663(11)
_cell_length_b 15.0546(9)
_cell_length_c 22.1448(14)
_cell_measurement_reflns_used 9861
_cell_measurement_temperature 100(2)
_cell_measurement_theta_max 26.3843
_cell_measurement_theta_min 2.7059
_cell_volume 5995.0(6)
_computing_cell_refinement 'SAINT V8.34A (Bruker AXS Inc., 2013)'
_computing_data_collection 'APEX2 (Bruker AXS, 2010)'
_computing_data_reduction 'SAINT V8.34A (Bruker AXS Inc., 2013)'
_computing_molecular_graphics 'SHELXTL (Sheldrick, 2008)'
_computing_publication_material SHELXTL
_computing_structure_refinement 'SHELXL-2014/6 (Sheldrick, 2014)'
_diffrn_ambient_temperature 100(2)
_diffrn_detector_area_resol_mean 8.3333
_diffrn_measured_fraction_theta_full 1.000
_diffrn_measured_fraction_theta_max 0.978
_diffrn_measurement_device_type 'Bruker APEX-II CCD'
_diffrn_measurement_method '\f and \w scans'
_diffrn_radiation_type MoK\a
_diffrn_radiation_wavelength 0.71073
_diffrn_reflns_av_R_equivalents 0.0378
_diffrn_reflns_av_unetI/netI 0.0359
_diffrn_reflns_Laue_measured_fraction_full 1.000
_diffrn_reflns_Laue_measured_fraction_max 0.978
_diffrn_reflns_limit_h_max 22
_diffrn_reflns_limit_h_min -20
_diffrn_reflns_limit_k_max 18
_diffrn_reflns_limit_k_min -18
_diffrn_reflns_limit_l_max 27
_diffrn_reflns_limit_l_min -27
_diffrn_reflns_number 53102
_diffrn_reflns_point_group_measured_fraction_full 1.000
_diffrn_reflns_point_group_measured_fraction_max 0.978
_diffrn_reflns_theta_full 25.242
_diffrn_reflns_theta_max 26.673
_diffrn_reflns_theta_min 1.132
_exptl_absorpt_coefficient_mu 0.186
_exptl_absorpt_correction_T_max 0.7454
_exptl_absorpt_correction_T_min 0.6982
_exptl_absorpt_correction_type multi-scan
_exptl_absorpt_process_details 'SADABS V2014/4 (Bruker AXS Inc.)'
_exptl_crystal_colour 'pale yellow'
_exptl_crystal_density_diffrn 1.338
_exptl_crystal_density_meas ?
_exptl_crystal_density_method 'not measured'
_exptl_crystal_description tabular
_exptl_crystal_F_000 2544
_exptl_crystal_size_max 0.15
_exptl_crystal_size_mid 0.13
_exptl_crystal_size_min 0.06
_refine_diff_density_max 0.336
_refine_diff_density_min -0.236
_refine_diff_density_rms 0.051
_refine_ls_extinction_method none
_refine_ls_goodness_of_fit_ref 1.030
_refine_ls_hydrogen_treatment constr
_refine_ls_matrix_type full
_refine_ls_number_parameters 796
_refine_ls_number_reflns 12370
_refine_ls_number_restraints 0
_refine_ls_restrained_S_all 1.030
_refine_ls_R_factor_all 0.0560
_refine_ls_R_factor_gt 0.0388
_refine_ls_shift/su_max 0.001
_refine_ls_shift/su_mean 0.000
_refine_ls_structure_factor_coef Fsqd
_refine_ls_weighting_details 'w=1/[\s^2^(Fo^2^)+(0.0467P)^2^+2.1794P] where P=(Fo^2^+2Fc^2^)/3'
_refine_ls_weighting_scheme calc
_refine_ls_wR_factor_gt 0.0930
_refine_ls_wR_factor_ref 0.1022
_reflns_Friedel_coverage 0.000
_reflns_number_gt 9753
_reflns_number_total 12370
_reflns_threshold_expression 'I > 2\s(I)'
_cod_data_source_file d2cc03613d2.cif
_cod_data_source_block 210903LT_0m_a
_cod_depositor_comments
;
The following automatic conversions were performed:

data item '_exptl_crystal_density_meas' value 'not measured' was
changed to '?' -- the value is perceived as not measured.

Automatic conversion script
Id: cif_fix_values 7556 2019-12-06 15:28:31Z antanas 
;
_cod_original_sg_symbol_H-M 'P 21/c'
_cod_database_code 7130815
_shelx_space_group_comment
;
The symmetry employed for this shelxl refinement is uniquely defined
by the following loop, which should always be used as a source of
symmetry information in preference to the above space-group names.
They are only intended as comments.
;
_shelxl_version_number 2014/6

loop_
_space_group_symop_operation_xyz
'x, y, z'
'-x, y+1/2, -z+1/2'
'-x, -y, -z'
'x, -y-1/2, z-1/2'

loop_
_atom_site_label
_atom_site_type_symbol
_atom_site_fract_x
_atom_site_fract_y
_atom_site_fract_z
_atom_site_U_iso_or_equiv
_atom_site_adp_type
_atom_site_occupancy
_atom_site_site_symmetry_order
_atom_site_calc_flag
_atom_site_refinement_flags_posn
_atom_site_refinement_flags_adp
_atom_site_refinement_flags_occupancy
_atom_site_disorder_assembly
_atom_site_disorder_group
S1 S 0.25250(2) 0.17195(3) 0.49299(2) 0.01947(10) Uani 1 1 d . . . . .
S2 S 0.92161(2) 0.17738(3) 0.49603(2) 0.01828(10) Uani 1 1 d . . . . .
S3 S 0.40272(2) 0.78748(3) 0.51343(2) 0.01925(10) Uani 1 1 d . . . . .
O1 O 0.09671(6) 0.22968(8) 0.28179(5) 0.0208(3) Uani 1 1 d . . . . .
H1 H 0.1316 0.2001 0.2707 0.031 Uiso 1 1 calc R U . . .
O2 O 0.38875(6) -0.08898(7) 0.34240(5) 0.0215(3) Uani 1 1 d . . . . .
O3 O 0.19802(6) 0.35981(7) 0.72169(5) 0.0168(2) Uani 1 1 d . . . . .
O4 O 0.77811(6) 0.24201(8) 0.28171(5) 0.0222(3) Uani 1 1 d . . . . .
H4 H 0.8100 0.2058 0.2727 0.033 Uiso 1 1 calc R U . . .
O5 O 1.01368(7) -0.12293(8) 0.35114(6) 0.0294(3) Uani 1 1 d . . . . .
O6 O 0.86975(6) 0.37091(7) 0.72291(5) 0.0151(2) Uani 1 1 d . . . . .
O7 O 0.56339(6) 0.74882(8) 0.72370(5) 0.0231(3) Uani 1 1 d . . . . .
H7 H 0.5294 0.7814 0.7334 0.035 Uiso 1 1 calc R U . . .
O8 O 0.46773(6) 0.64025(7) 0.28152(5) 0.0162(2) Uani 1 1 d . . . . .
O9 O 0.34928(6) 1.12596(7) 0.63547(6) 0.0254(3) Uani 1 1 d . . . . .
C1 C 0.11237(9) 0.24745(10) 0.34273(7) 0.0147(3) Uani 1 1 d . . . . .
C2 C 0.06444(9) 0.30947(10) 0.36649(7) 0.0144(3) Uani 1 1 d . . . . .
C3 C 0.00307(9) 0.34812(10) 0.32914(7) 0.0163(3) Uani 1 1 d . . . . .
H3 H -0.0064 0.3327 0.2871 0.020 Uiso 1 1 calc R U . . .
C4 C -0.04300(9) 0.40735(10) 0.35236(7) 0.0166(3) Uani 1 1 d . . . . .
C5 C -0.02665(9) 0.43116(10) 0.41439(7) 0.0175(3) Uani 1 1 d . . . . .
H5 H -0.0577 0.4727 0.4309 0.021 Uiso 1 1 calc R U . . .
C6 C 0.03293(9) 0.39582(10) 0.45145(7) 0.0158(3) Uani 1 1 d . . . . .
H6 H 0.0430 0.4144 0.4928 0.019 Uiso 1 1 calc R U . . .
C7 C 0.07995(9) 0.33192(10) 0.42926(7) 0.0139(3) Uani 1 1 d . . . . .
C8 C 0.13991(8) 0.29049(10) 0.46779(7) 0.0134(3) Uani 1 1 d . . . . .
C9 C 0.18288(8) 0.22872(10) 0.44263(7) 0.0138(3) Uani 1 1 d . . . . .
C10 C 0.16993(9) 0.20860(10) 0.37972(7) 0.0149(3) Uani 1 1 d . . . . .
H10 H 0.2015 0.1678 0.3630 0.018 Uiso 1 1 calc R U . . .
C11 C -0.10975(9) 0.44757(11) 0.31366(8) 0.0232(4) Uani 1 1 d . . . . .
H11A H -0.0943 0.5003 0.2927 0.035 Uiso 1 1 calc R U . . .
H11B H -0.1468 0.4645 0.3397 0.035 Uiso 1 1 calc R U . . .
H11C H -0.1315 0.4040 0.2834 0.035 Uiso 1 1 calc R U . . .
C12 C 0.28890(8) 0.09286(10) 0.44554(7) 0.0147(3) Uani 1 1 d . . . . .
C13 C 0.26057(9) 0.00723(10) 0.43941(7) 0.0176(3) Uani 1 1 d . . . . .
H13 H 0.2189 -0.0083 0.4587 0.021 Uiso 1 1 calc R U . . .
C14 C 0.29234(9) -0.05613(10) 0.40538(7) 0.0174(3) Uani 1 1 d . . . . .
H14 H 0.2728 -0.1147 0.4017 0.021 Uiso 1 1 calc R U . . .
C15 C 0.35278(9) -0.03298(10) 0.37693(7) 0.0166(3) Uani 1 1 d . . . . .
C16 C 0.38106(9) 0.05315(10) 0.38234(7) 0.0172(3) Uani 1 1 d . . . . .
H16 H 0.4219 0.0692 0.3622 0.021 Uiso 1 1 calc R U . . .
C17 C 0.34985(9) 0.11506(10) 0.41690(7) 0.0172(3) Uani 1 1 d . . . . .
H17 H 0.3701 0.1733 0.4212 0.021 Uiso 1 1 calc R U . . .
C18 C 0.15471(8) 0.31182(10) 0.53437(7) 0.0134(3) Uani 1 1 d . . . . .
C19 C 0.21849(9) 0.35754(10) 0.55863(7) 0.0181(3) Uani 1 1 d . . . . .
H19 H 0.2520 0.3769 0.5321 0.022 Uiso 1 1 calc R U . . .
C20 C 0.23472(9) 0.37579(10) 0.62049(7) 0.0167(3) Uani 1 1 d . . . . .
H20 H 0.2785 0.4076 0.6360 0.020 Uiso 1 1 calc R U . . .
C21 C 0.18627(8) 0.34710(9) 0.65941(7) 0.0130(3) Uani 1 1 d . . . . .
C22 C 0.12132(8) 0.30202(10) 0.63618(7) 0.0144(3) Uani 1 1 d . . . . .
H22 H 0.0878 0.2830 0.6628 0.017 Uiso 1 1 calc R U . . .
C23 C 0.10590(8) 0.28505(10) 0.57441(7) 0.0143(3) Uani 1 1 d . . . . .
H23 H 0.0614 0.2547 0.5588 0.017 Uiso 1 1 calc R U . . .
C24 C 0.36494(11) -0.17944(10) 0.33876(8) 0.0255(4) Uani 1 1 d . . . . .
H24A H 0.3720 -0.2057 0.3797 0.038 Uiso 1 1 calc R U . . .
H24B H 0.3943 -0.2126 0.3125 0.038 Uiso 1 1 calc R U . . .
H24C H 0.3122 -0.1821 0.3216 0.038 Uiso 1 1 calc R U . . .
C25 C 0.26407(9) 0.40634(12) 0.74703(8) 0.0241(4) Uani 1 1 d . . . . .
H25A H 0.3079 0.3720 0.7399 0.036 Uiso 1 1 calc R U . . .
H25B H 0.2643 0.4142 0.7910 0.036 Uiso 1 1 calc R U . . .
H25C H 0.2652 0.4646 0.7275 0.036 Uiso 1 1 calc R U . . .
C26 C 0.79042(9) 0.25845(10) 0.34314(7) 0.0155(3) Uani 1 1 d . . . . .
C27 C 0.74150(9) 0.32034(10) 0.36549(7) 0.0148(3) Uani 1 1 d . . . . .
C28 C 0.68144(9) 0.35814(10) 0.32630(7) 0.0163(3) Uani 1 1 d . . . . .
H28 H 0.6742 0.3423 0.2844 0.020 Uiso 1 1 calc R U . . .
C29 C 0.63349(9) 0.41706(10) 0.34725(7) 0.0171(3) Uani 1 1 d . . . . .
C30 C 0.64716(9) 0.44215(10) 0.40926(7) 0.0158(3) Uani 1 1 d . . . . .
H30 H 0.6152 0.4842 0.4243 0.019 Uiso 1 1 calc R U . . .
C31 C 0.70523(9) 0.40751(10) 0.44830(7) 0.0149(3) Uani 1 1 d . . . . .
H31 H 0.7131 0.4266 0.4896 0.018 Uiso 1 1 calc R U . . .
C32 C 0.75410(8) 0.34341(9) 0.42833(7) 0.0134(3) Uani 1 1 d . . . . .
C33 C 0.81214(8) 0.30118(10) 0.46867(7) 0.0134(3) Uani 1 1 d . . . . .
C34 C 0.85536(8) 0.23772(10) 0.44478(7) 0.0136(3) Uani 1 1 d . . . . .
C35 C 0.84576(9) 0.21856(10) 0.38169(7) 0.0150(3) Uani 1 1 d . . . . .
H35 H 0.8781 0.1776 0.3660 0.018 Uiso 1 1 calc R U . . .
C36 C 0.56826(10) 0.45519(11) 0.30589(8) 0.0237(4) Uani 1 1 d . . . . .
H36A H 0.5767 0.5186 0.2996 0.036 Uiso 1 1 calc R U . . .
H36B H 0.5229 0.4474 0.3246 0.036 Uiso 1 1 calc R U . . .
H36C H 0.5627 0.4244 0.2665 0.036 Uiso 1 1 calc R U . . .
C37 C 0.94869(9) 0.08985(10) 0.45030(7) 0.0150(3) Uani 1 1 d . . . . .
C38 C 0.90212(9) 0.01732(11) 0.43414(8) 0.0197(4) Uani 1 1 d . . . . .
H38 H 0.8542 0.0155 0.4465 0.024 Uiso 1 1 calc R U . . .
C39 C 0.92504(9) -0.05148(11) 0.40054(8) 0.0224(4) Uani 1 1 d . . . . .
H39 H 0.8924 -0.0997 0.3888 0.027 Uiso 1 1 calc R U . . .
C40 C 0.99590(9) -0.05082(10) 0.38361(7) 0.0196(4) Uani 1 1 d . . . . .
C41 C 1.04320(9) 0.02030(10) 0.39996(7) 0.0184(3) Uani 1 1 d . . . . .
H41 H 1.0918 0.0210 0.3888 0.022 Uiso 1 1 calc R U . . .
C42 C 1.01881(9) 0.09055(10) 0.43280(7) 0.0166(3) Uani 1 1 d . . . . .
H42 H 1.0508 0.1398 0.4434 0.020 Uiso 1 1 calc R U . . .
C43 C 0.82626(8) 0.32365(10) 0.53502(7) 0.0136(3) Uani 1 1 d . . . . .
C44 C 0.89455(9) 0.35838(10) 0.56070(7) 0.0176(3) Uani 1 1 d . . . . .
H44 H 0.9309 0.3703 0.5349 0.021 Uiso 1 1 calc R U . . .
C45 C 0.91144(9) 0.37619(10) 0.62258(7) 0.0165(3) Uani 1 1 d . . . . .
H45 H 0.9587 0.3995 0.6388 0.020 Uiso 1 1 calc R U . . .
C46 C 0.85840(9) 0.35947(9) 0.66044(7) 0.0127(3) Uani 1 1 d . . . . .
C47 C 0.78850(8) 0.32778(10) 0.63571(7) 0.0142(3) Uani 1 1 d . . . . .
H47 H 0.7514 0.3185 0.6613 0.017 Uiso 1 1 calc R U . . .
C48 C 0.77302(9) 0.30982(10) 0.57402(7) 0.0144(3) Uani 1 1 d . . . . .
H48 H 0.7253 0.2877 0.5578 0.017 Uiso 1 1 calc R U . . .
C49 C 1.08930(11) -0.13183(12) 0.34206(9) 0.0320(5) Uani 1 1 d . . . . .
H49A H 1.1042 -0.0796 0.3203 0.048 Uiso 1 1 calc R U . . .
H49B H 1.0950 -0.1853 0.3179 0.048 Uiso 1 1 calc R U . . .
H49C H 1.1208 -0.1367 0.3817 0.048 Uiso 1 1 calc R U . . .
C50 C 0.93861(9) 0.41059(11) 0.74949(8) 0.0213(4) Uani 1 1 d . . . . .
H50A H 0.9799 0.3709 0.7439 0.032 Uiso 1 1 calc R U . . .
H50B H 0.9378 0.4203 0.7932 0.032 Uiso 1 1 calc R U . . .
H50C H 0.9451 0.4676 0.7295 0.032 Uiso 1 1 calc R U . . .
C51 C 0.54913(9) 0.72939(10) 0.66291(7) 0.0151(3) Uani 1 1 d . . . . .
C52 C 0.48862(9) 0.76035(10) 0.62553(7) 0.0144(3) Uani 1 1 d . . . . .
H52 H 0.4529 0.7957 0.6419 0.017 Uiso 1 1 calc R U . . .
C53 C 0.47854(8) 0.74034(10) 0.56256(7) 0.0140(3) Uani 1 1 d . . . . .
C54 C 0.52688(8) 0.68493(9) 0.53764(7) 0.0134(3) Uani 1 1 d . . . . .
C55 C 0.59001(8) 0.65093(9) 0.57672(7) 0.0131(3) Uani 1 1 d . . . . .
C56 C 0.64454(8) 0.59679(9) 0.55476(7) 0.0142(3) Uani 1 1 d . . . . .
H56 H 0.6373 0.5786 0.5133 0.017 Uiso 1 1 calc R U . . .
C57 C 0.70740(9) 0.57028(10) 0.59209(7) 0.0154(3) Uani 1 1 d . . . . .
H57 H 0.7429 0.5343 0.5759 0.018 Uiso 1 1 calc R U . . .
C58 C 0.72055(9) 0.59525(10) 0.65409(7) 0.0167(3) Uani 1 1 d . . . . .
C59 C 0.66776(9) 0.64587(10) 0.67680(7) 0.0170(3) Uani 1 1 d . . . . .
H59 H 0.6754 0.6621 0.7187 0.020 Uiso 1 1 calc R U . . .
C60 C 0.60257(9) 0.67427(10) 0.63948(7) 0.0141(3) Uani 1 1 d . . . . .
C61 C 0.51443(8) 0.66564(9) 0.47089(7) 0.0129(3) Uani 1 1 d . . . . .
C62 C 0.45617(9) 0.61166(10) 0.44536(7) 0.0160(3) Uani 1 1 d . . . . .
H62 H 0.4271 0.5819 0.4715 0.019 Uiso 1 1 calc R U . . .
C63 C 0.43919(9) 0.59989(10) 0.38271(7) 0.0152(3) Uani 1 1 d . . . . .
H63 H 0.3992 0.5625 0.3663 0.018 Uiso 1 1 calc R U . . .
C64 C 0.48149(8) 0.64359(10) 0.34449(7) 0.0130(3) Uani 1 1 d . . . . .
C65 C 0.54143(9) 0.69603(10) 0.36890(7) 0.0163(3) Uani 1 1 d . . . . .
H65 H 0.5711 0.7247 0.3427 0.020 Uiso 1 1 calc R U . . .
C66 C 0.55783(9) 0.70640(10) 0.43130(7) 0.0155(3) Uani 1 1 d . . . . .
H66 H 0.5992 0.7418 0.4477 0.019 Uiso 1 1 calc R U . . .
C67 C 0.38582(8) 0.88702(10) 0.55204(7) 0.0146(3) Uani 1 1 d . . . . .
C68 C 0.43637(9) 0.95689(10) 0.55464(8) 0.0191(4) Uani 1 1 d . . . . .
H68 H 0.4805 0.9504 0.5366 0.023 Uiso 1 1 calc R U . . .
C69 C 0.42304(9) 1.03535(11) 0.58313(8) 0.0212(4) Uani 1 1 d . . . . .
H69 H 0.4583 1.0822 0.5855 0.025 Uiso 1 1 calc R U . . .
C70 C 0.35767(9) 1.04572(10) 0.60843(7) 0.0176(3) Uani 1 1 d . . . . .
C71 C 0.30642(9) 0.97680(10) 0.60558(7) 0.0172(3) Uani 1 1 d . . . . .
H71 H 0.2617 0.9840 0.6226 0.021 Uiso 1 1 calc R U . . .
C72 C 0.32099(9) 0.89723(10) 0.57769(7) 0.0160(3) Uani 1 1 d . . . . .
H72 H 0.2864 0.8497 0.5762 0.019 Uiso 1 1 calc R U . . .
C73 C 0.79074(9) 0.56638(11) 0.69402(8) 0.0213(4) Uani 1 1 d . . . . .
H73A H 0.8061 0.6125 0.7244 0.032 Uiso 1 1 calc R U . . .
H73B H 0.8302 0.5570 0.6688 0.032 Uiso 1 1 calc R U . . .
H73C H 0.7815 0.5108 0.7148 0.032 Uiso 1 1 calc R U . . .
C74 C 0.40533(9) 0.58908(11) 0.25418(8) 0.0218(4) Uani 1 1 d . . . . .
H74A H 0.4109 0.5275 0.2685 0.033 Uiso 1 1 calc R U . . .
H74B H 0.4029 0.5905 0.2097 0.033 Uiso 1 1 calc R U . . .
H74C H 0.3595 0.6142 0.2657 0.033 Uiso 1 1 calc R U . . .
C75 C 0.27990(10) 1.14288(12) 0.65602(8) 0.0263(4) Uani 1 1 d . . . . .
H75A H 0.2401 1.1414 0.6212 0.039 Uiso 1 1 calc R U . . .
H75B H 0.2812 1.2015 0.6753 0.039 Uiso 1 1 calc R U . . .
H75C H 0.2706 1.0974 0.6857 0.039 Uiso 1 1 calc R U . . .

loop_
_atom_site_aniso_label
_atom_site_aniso_U_11
_atom_site_aniso_U_22
_atom_site_aniso_U_33
_atom_site_aniso_U_23
_atom_site_aniso_U_13
_atom_site_aniso_U_12
S1 0.0204(2) 0.0257(2) 0.0112(2) -0.00328(17) -0.00138(17) 0.00726(17)
S2 0.0183(2) 0.0242(2) 0.0113(2) -0.00157(16) -0.00165(16) 0.00608(16)
S3 0.0182(2) 0.0235(2) 0.0141(2) -0.00466(17) -0.00428(16) 0.00485(16)
O1 0.0222(6) 0.0299(6) 0.0099(6) -0.0055(5) 0.0008(5) 0.0107(5)
O2 0.0238(6) 0.0194(6) 0.0221(7) -0.0038(5) 0.0056(5) 0.0031(5)
O3 0.0185(6) 0.0224(6) 0.0089(6) -0.0010(5) 0.0004(5) -0.0073(5)
O4 0.0258(7) 0.0306(7) 0.0095(6) -0.0036(5) 0.0004(5) 0.0147(5)
O5 0.0370(8) 0.0221(6) 0.0265(7) -0.0076(5) -0.0046(6) 0.0087(5)
O6 0.0168(6) 0.0196(5) 0.0084(6) -0.0014(4) -0.0005(4) -0.0050(4)
O7 0.0265(7) 0.0331(7) 0.0089(6) -0.0047(5) -0.0001(5) 0.0136(5)
O8 0.0195(6) 0.0198(5) 0.0086(6) -0.0005(4) -0.0004(5) -0.0044(4)
O9 0.0251(7) 0.0176(6) 0.0319(7) -0.0051(5) -0.0016(6) 0.0019(5)
C1 0.0183(8) 0.0175(7) 0.0085(8) -0.0022(6) 0.0031(6) -0.0009(6)
C2 0.0159(8) 0.0155(7) 0.0125(8) 0.0000(6) 0.0042(6) -0.0015(6)
C3 0.0190(9) 0.0182(8) 0.0117(8) -0.0011(6) 0.0028(7) 0.0012(6)
C4 0.0184(9) 0.0150(7) 0.0168(9) 0.0026(6) 0.0042(7) 0.0003(6)
C5 0.0220(9) 0.0142(7) 0.0175(9) -0.0017(6) 0.0076(7) 0.0019(6)
C6 0.0219(9) 0.0138(7) 0.0128(8) -0.0031(6) 0.0059(7) -0.0020(6)
C7 0.0163(8) 0.0133(7) 0.0126(8) -0.0006(6) 0.0040(6) -0.0032(6)
C8 0.0148(8) 0.0150(7) 0.0106(8) -0.0018(6) 0.0030(6) -0.0034(6)
C9 0.0122(8) 0.0175(7) 0.0115(8) -0.0001(6) 0.0014(6) -0.0022(6)
C10 0.0157(8) 0.0176(7) 0.0120(8) -0.0020(6) 0.0042(6) 0.0017(6)
C11 0.0247(10) 0.0253(9) 0.0198(9) 0.0002(7) 0.0038(7) 0.0103(7)
C12 0.0134(8) 0.0190(8) 0.0109(8) 0.0004(6) -0.0016(6) 0.0042(6)
C13 0.0147(8) 0.0239(8) 0.0137(8) 0.0042(7) 0.0004(7) 0.0005(7)
C14 0.0186(9) 0.0150(7) 0.0177(9) 0.0028(6) -0.0008(7) -0.0002(6)
C15 0.0167(8) 0.0190(8) 0.0128(8) 0.0009(6) -0.0020(7) 0.0042(6)
C16 0.0123(8) 0.0230(8) 0.0159(9) 0.0026(7) 0.0006(7) -0.0011(6)
C17 0.0168(8) 0.0176(8) 0.0161(9) 0.0001(7) -0.0016(7) -0.0012(6)
C18 0.0160(8) 0.0136(7) 0.0107(8) -0.0010(6) 0.0030(6) 0.0003(6)
C19 0.0191(9) 0.0226(8) 0.0139(8) -0.0019(7) 0.0069(7) -0.0053(7)
C20 0.0166(8) 0.0193(8) 0.0140(8) -0.0024(6) 0.0018(7) -0.0064(6)
C21 0.0171(8) 0.0126(7) 0.0090(8) -0.0010(6) 0.0004(6) 0.0009(6)
C22 0.0138(8) 0.0178(7) 0.0121(8) 0.0004(6) 0.0042(6) -0.0016(6)
C23 0.0135(8) 0.0152(7) 0.0138(8) -0.0007(6) 0.0008(6) -0.0021(6)
C24 0.0413(11) 0.0161(8) 0.0186(9) 0.0010(7) 0.0024(8) 0.0050(7)
C25 0.0232(9) 0.0347(10) 0.0133(9) -0.0013(7) -0.0014(7) -0.0128(8)
C26 0.0186(8) 0.0182(8) 0.0097(8) -0.0012(6) 0.0022(7) 0.0007(6)
C27 0.0177(8) 0.0145(7) 0.0126(8) 0.0010(6) 0.0040(7) 0.0003(6)
C28 0.0205(9) 0.0186(8) 0.0097(8) -0.0011(6) 0.0017(7) 0.0027(6)
C29 0.0191(9) 0.0163(7) 0.0157(9) 0.0014(6) 0.0019(7) 0.0011(6)
C30 0.0196(9) 0.0128(7) 0.0162(9) -0.0014(6) 0.0064(7) 0.0027(6)
C31 0.0207(9) 0.0136(7) 0.0112(8) -0.0017(6) 0.0046(7) -0.0013(6)
C32 0.0148(8) 0.0134(7) 0.0124(8) 0.0002(6) 0.0035(6) -0.0026(6)
C33 0.0147(8) 0.0153(7) 0.0104(8) -0.0001(6) 0.0028(6) -0.0031(6)
C34 0.0137(8) 0.0155(7) 0.0112(8) 0.0018(6) 0.0008(6) -0.0014(6)
C35 0.0162(8) 0.0164(7) 0.0128(8) -0.0016(6) 0.0038(6) 0.0026(6)
C36 0.0270(10) 0.0268(9) 0.0168(9) -0.0008(7) 0.0016(7) 0.0119(7)
C37 0.0159(8) 0.0165(7) 0.0117(8) 0.0019(6) -0.0007(6) 0.0033(6)
C38 0.0145(8) 0.0235(8) 0.0199(9) 0.0049(7) -0.0012(7) -0.0011(7)
C39 0.0243(10) 0.0171(8) 0.0230(10) 0.0022(7) -0.0065(7) -0.0054(7)
C40 0.0273(10) 0.0160(8) 0.0132(8) 0.0011(6) -0.0048(7) 0.0051(7)
C41 0.0174(9) 0.0222(8) 0.0151(9) 0.0021(7) 0.0004(7) 0.0035(7)
C42 0.0162(8) 0.0167(7) 0.0158(9) 0.0008(6) -0.0016(7) -0.0016(6)
C43 0.0159(8) 0.0143(7) 0.0104(8) -0.0006(6) 0.0008(6) 0.0016(6)
C44 0.0170(8) 0.0229(8) 0.0145(8) -0.0008(7) 0.0072(7) -0.0031(6)
C45 0.0142(8) 0.0201(8) 0.0146(8) -0.0020(6) 0.0005(7) -0.0045(6)
C46 0.0182(8) 0.0110(7) 0.0088(8) 0.0000(6) 0.0013(6) 0.0005(6)
C47 0.0127(8) 0.0168(7) 0.0135(8) 0.0016(6) 0.0038(6) -0.0006(6)
C48 0.0124(8) 0.0169(7) 0.0135(8) -0.0012(6) 0.0006(6) -0.0025(6)
C49 0.0482(13) 0.0274(9) 0.0218(10) 0.0003(8) 0.0101(9) 0.0142(9)
C50 0.0190(9) 0.0283(9) 0.0152(9) -0.0027(7) -0.0026(7) -0.0071(7)
C51 0.0198(8) 0.0162(7) 0.0098(8) -0.0007(6) 0.0039(7) 0.0002(6)
C52 0.0160(8) 0.0160(7) 0.0120(8) -0.0006(6) 0.0050(6) 0.0013(6)
C53 0.0131(8) 0.0156(7) 0.0129(8) 0.0007(6) 0.0006(6) -0.0024(6)
C54 0.0164(8) 0.0130(7) 0.0111(8) -0.0001(6) 0.0029(6) -0.0045(6)
C55 0.0160(8) 0.0111(7) 0.0126(8) 0.0007(6) 0.0036(6) -0.0032(6)
C56 0.0191(8) 0.0125(7) 0.0117(8) -0.0018(6) 0.0049(6) -0.0026(6)
C57 0.0180(8) 0.0122(7) 0.0175(9) -0.0016(6) 0.0075(7) 0.0011(6)
C58 0.0188(9) 0.0148(7) 0.0163(9) 0.0028(6) 0.0022(7) 0.0002(6)
C59 0.0225(9) 0.0178(8) 0.0103(8) -0.0001(6) 0.0010(7) 0.0017(6)
C60 0.0177(8) 0.0133(7) 0.0115(8) 0.0009(6) 0.0028(6) -0.0001(6)
C61 0.0158(8) 0.0121(7) 0.0108(8) -0.0005(6) 0.0021(6) 0.0007(6)
C62 0.0182(8) 0.0166(7) 0.0141(8) 0.0005(6) 0.0056(7) -0.0034(6)
C63 0.0163(8) 0.0144(7) 0.0147(8) -0.0020(6) 0.0013(7) -0.0038(6)
C64 0.0160(8) 0.0133(7) 0.0096(8) -0.0005(6) 0.0008(6) 0.0030(6)
C65 0.0173(8) 0.0187(8) 0.0131(8) 0.0012(6) 0.0033(7) -0.0045(6)
C66 0.0151(8) 0.0169(7) 0.0143(8) -0.0019(6) 0.0019(7) -0.0041(6)
C67 0.0153(8) 0.0173(7) 0.0101(8) 0.0019(6) -0.0020(6) 0.0022(6)
C68 0.0140(8) 0.0229(8) 0.0201(9) 0.0072(7) 0.0018(7) 0.0020(6)
C69 0.0153(9) 0.0181(8) 0.0291(10) 0.0046(7) -0.0009(7) -0.0042(6)
C70 0.0191(9) 0.0156(7) 0.0161(9) 0.0017(6) -0.0053(7) 0.0037(6)
C71 0.0141(8) 0.0226(8) 0.0146(8) 0.0015(7) 0.0004(7) 0.0011(6)
C72 0.0144(8) 0.0193(8) 0.0135(8) 0.0023(6) -0.0013(7) -0.0029(6)
C73 0.0200(9) 0.0238(8) 0.0199(9) 0.0008(7) 0.0023(7) 0.0067(7)
C74 0.0229(9) 0.0262(9) 0.0145(9) -0.0022(7) -0.0031(7) -0.0090(7)
C75 0.0338(11) 0.0265(9) 0.0182(9) -0.0025(7) 0.0027(8) 0.0090(8)

loop_
_atom_type_symbol
_atom_type_description
_atom_type_scat_dispersion_real
_atom_type_scat_dispersion_imag
_atom_type_scat_source
C C 0.0033 0.0016 'International Tables Vol C Tables 4.2.6.8 and 6.1.1.4'
H H 0.0000 0.0000 'International Tables Vol C Tables 4.2.6.8 and 6.1.1.4'
O O 0.0106 0.0060 'International Tables Vol C Tables 4.2.6.8 and 6.1.1.4'
S S 0.1246 0.1234 'International Tables Vol C Tables 4.2.6.8 and 6.1.1.4'

loop_
_geom_angle_atom_site_label_1
_geom_angle_atom_site_label_2
_geom_angle_atom_site_label_3
_geom_angle
_geom_angle_site_symmetry_1
_geom_angle_site_symmetry_3
_geom_angle_publ_flag
C12 S1 C9 104.01(7) . . ?
C37 S2 C34 103.42(7) . . ?
C67 S3 C53 102.38(7) . . ?
C1 O1 H1 109.5 . . ?
C15 O2 C24 117.09(13) . . ?
C21 O3 C25 117.49(12) . . ?
C26 O4 H4 109.5 . . ?
C40 O5 C49 117.03(14) . . ?
C46 O6 C50 117.43(12) . . ?
C51 O7 H7 109.5 . . ?
C64 O8 C74 117.72(12) . . ?
C70 O9 C75 117.23(13) . . ?
C10 C1 O1 122.92(14) . . ?
C10 C1 C2 120.97(14) . . ?
O1 C1 C2 116.11(13) . . ?
C3 C2 C7 120.32(14) . . ?
C3 C2 C1 121.64(14) . . ?
C7 C2 C1 118.04(14) . . ?
C4 C3 C2 121.33(15) . . ?
C4 C3 H3 119.3 . . ?
C2 C3 H3 119.3 . . ?
C3 C4 C5 118.37(15) . . ?
C3 C4 C11 122.13(15) . . ?
C5 C4 C11 119.50(14) . . ?
C6 C5 C4 121.63(14) . . ?
C6 C5 H5 119.2 . . ?
C4 C5 H5 119.2 . . ?
C5 C6 C7 121.25(15) . . ?
C5 C6 H6 119.4 . . ?
C7 C6 H6 119.4 . . ?
C2 C7 C6 117.05(14) . . ?
C2 C7 C8 120.64(14) . . ?
C6 C7 C8 122.31(14) . . ?
C9 C8 C7 118.68(14) . . ?
C9 C8 C18 120.62(14) . . ?
C7 C8 C18 120.68(13) . . ?
C8 C9 C10 121.17(14) . . ?
C8 C9 S1 117.53(12) . . ?
C10 C9 S1 121.24(12) . . ?
C1 C10 C9 120.41(14) . . ?
C1 C10 H10 119.8 . . ?
C9 C10 H10 119.8 . . ?
C4 C11 H11A 109.5 . . ?
C4 C11 H11B 109.5 . . ?
H11A C11 H11B 109.5 . . ?
C4 C11 H11C 109.5 . . ?
H11A C11 H11C 109.5 . . ?
H11B C11 H11C 109.5 . . ?
C13 C12 C17 119.09(14) . . ?
C13 C12 S1 121.10(12) . . ?
C17 C12 S1 119.69(12) . . ?
C12 C13 C14 120.91(15) . . ?
C12 C13 H13 119.5 . . ?
C14 C13 H13 119.5 . . ?
C15 C14 C13 119.36(14) . . ?
C15 C14 H14 120.3 . . ?
C13 C14 H14 120.3 . . ?
O2 C15 C14 124.92(14) . . ?
O2 C15 C16 115.01(14) . . ?
C14 C15 C16 120.07(15) . . ?
C17 C16 C15 120.09(15) . . ?
C17 C16 H16 120.0 . . ?
C15 C16 H16 120.0 . . ?
C16 C17 C12 120.47(15) . . ?
C16 C17 H17 119.8 . . ?
C12 C17 H17 119.8 . . ?
C19 C18 C23 117.81(14) . . ?
C19 C18 C8 120.74(14) . . ?
C23 C18 C8 121.43(14) . . ?
C20 C19 C18 121.93(15) . . ?
C20 C19 H19 119.0 . . ?
C18 C19 H19 119.0 . . ?
C21 C20 C19 119.21(14) . . ?
C21 C20 H20 120.4 . . ?
C19 C20 H20 120.4 . . ?
O3 C21 C20 123.87(14) . . ?
O3 C21 C22 116.06(13) . . ?
C20 C21 C22 120.07(14) . . ?
C23 C22 C21 119.85(14) . . ?
C23 C22 H22 120.1 . . ?
C21 C22 H22 120.1 . . ?
C22 C23 C18 121.12(14) . . ?
C22 C23 H23 119.4 . . ?
C18 C23 H23 119.4 . . ?
O2 C24 H24A 109.5 . . ?
O2 C24 H24B 109.5 . . ?
H24A C24 H24B 109.5 . . ?
O2 C24 H24C 109.5 . . ?
H24A C24 H24C 109.5 . . ?
H24B C24 H24C 109.5 . . ?
O3 C25 H25A 109.5 . . ?
O3 C25 H25B 109.5 . . ?
H25A C25 H25B 109.5 . . ?
O3 C25 H25C 109.5 . . ?
H25A C25 H25C 109.5 . . ?
H25B C25 H25C 109.5 . . ?
C35 C26 O4 123.00(14) . . ?
C35 C26 C27 120.80(14) . . ?
O4 C26 C27 116.19(13) . . ?
C28 C27 C32 120.39(14) . . ?
C28 C27 C26 121.02(14) . . ?
C32 C27 C26 118.59(14) . . ?
C29 C28 C27 121.69(15) . . ?
C29 C28 H28 119.2 . . ?
C27 C28 H28 119.2 . . ?
C28 C29 C30 118.05(15) . . ?
C28 C29 C36 121.65(15) . . ?
C30 C29 C36 120.30(14) . . ?
C31 C30 C29 121.72(14) . . ?
C31 C30 H30 119.1 . . ?
C29 C30 H30 119.1 . . ?
C30 C31 C32 121.38(14) . . ?
C30 C31 H31 119.3 . . ?
C32 C31 H31 119.3 . . ?
C27 C32 C31 116.68(14) . . ?
C27 C32 C33 120.34(14) . . ?
C31 C32 C33 122.96(14) . . ?
C34 C33 C32 118.32(14) . . ?
C34 C33 C43 120.20(14) . . ?
C32 C33 C43 121.47(13) . . ?
C33 C34 C35 121.34(14) . . ?
C33 C34 S2 118.40(12) . . ?
C35 C34 S2 120.22(11) . . ?
C26 C35 C34 120.41(14) . . ?
C26 C35 H35 119.8 . . ?
C34 C35 H35 119.8 . . ?
C29 C36 H36A 109.5 . . ?
C29 C36 H36B 109.5 . . ?
H36A C36 H36B 109.5 . . ?
C29 C36 H36C 109.5 . . ?
H36A C36 H36C 109.5 . . ?
H36B C36 H36C 109.5 . . ?
C42 C37 C38 118.85(14) . . ?
C42 C37 S2 119.70(12) . . ?
C38 C37 S2 121.35(12) . . ?
C39 C38 C37 120.61(15) . . ?
C39 C38 H38 119.7 . . ?
C37 C38 H38 119.7 . . ?
C38 C39 C40 120.25(15) . . ?
C38 C39 H39 119.9 . . ?
C40 C39 H39 119.9 . . ?
O5 C40 C41 124.49(16) . . ?
O5 C40 C39 115.67(15) . . ?
C41 C40 C39 119.84(15) . . ?
C40 C41 C42 119.43(15) . . ?
C40 C41 H41 120.3 . . ?
C42 C41 H41 120.3 . . ?
C37 C42 C41 121.00(15) . . ?
C37 C42 H42 119.5 . . ?
C41 C42 H42 119.5 . . ?
C44 C43 C48 117.22(14) . . ?
C44 C43 C33 120.39(14) . . ?
C48 C43 C33 122.39(14) . . ?
C45 C44 C43 122.41(15) . . ?
C45 C44 H44 118.8 . . ?
C43 C44 H44 118.8 . . ?
C46 C45 C44 119.13(14) . . ?
C46 C45 H45 120.4 . . ?
C44 C45 H45 120.4 . . ?
O6 C46 C45 124.43(14) . . ?
O6 C46 C47 115.76(13) . . ?
C45 C46 C47 119.80(14) . . ?
C48 C47 C46 120.11(14) . . ?
C48 C47 H47 119.9 . . ?
C46 C47 H47 119.9 . . ?
C47 C48 C43 121.28(14) . . ?
C47 C48 H48 119.4 . . ?
C43 C48 H48 119.4 . . ?
O5 C49 H49A 109.5 . . ?
O5 C49 H49B 109.5 . . ?
H49A C49 H49B 109.5 . . ?
O5 C49 H49C 109.5 . . ?
H49A C49 H49C 109.5 . . ?
H49B C49 H49C 109.5 . . ?
O6 C50 H50A 109.5 . . ?
O6 C50 H50B 109.5 . . ?
H50A C50 H50B 109.5 . . ?
O6 C50 H50C 109.5 . . ?
H50A C50 H50C 109.5 . . ?
H50B C50 H50C 109.5 . . ?
C52 C51 O7 123.35(14) . . ?
C52 C51 C60 120.63(14) . . ?
O7 C51 C60 116.01(14) . . ?
C51 C52 C53 120.50(14) . . ?
C51 C52 H52 119.8 . . ?
C53 C52 H52 119.8 . . ?
C54 C53 C52 121.48(14) . . ?
C54 C53 S3 118.54(12) . . ?
C52 C53 S3 119.97(12) . . ?
C53 C54 C55 118.36(14) . . ?
C53 C54 C61 119.85(14) . . ?
C55 C54 C61 121.72(13) . . ?
C60 C55 C56 117.00(14) . . ?
C60 C55 C54 120.49(14) . . ?
C56 C55 C54 122.44(14) . . ?
C57 C56 C55 121.48(14) . . ?
C57 C56 H56 119.3 . . ?
C55 C56 H56 119.3 . . ?
C56 C57 C58 121.39(14) . . ?
C56 C57 H57 119.3 . . ?
C58 C57 H57 119.3 . . ?
C59 C58 C57 118.23(15) . . ?
C59 C58 C73 121.38(15) . . ?
C57 C58 C73 120.39(14) . . ?
C58 C59 C60 121.66(15) . . ?
C58 C59 H59 119.2 . . ?
C60 C59 H59 119.2 . . ?
C59 C60 C55 120.20(14) . . ?
C59 C60 C51 121.35(14) . . ?
C55 C60 C51 118.41(14) . . ?
C62 C61 C66 117.75(14) . . ?
C62 C61 C54 121.10(14) . . ?
C66 C61 C54 121.00(13) . . ?
C63 C62 C61 121.95(14) . . ?
C63 C62 H62 119.0 . . ?
C61 C62 H62 119.0 . . ?
C64 C63 C62 119.03(14) . . ?
C64 C63 H63 120.5 . . ?
C62 C63 H63 120.5 . . ?
O8 C64 C63 124.17(14) . . ?
O8 C64 C65 115.61(13) . . ?
C63 C64 C65 120.21(14) . . ?
C66 C65 C64 119.94(14) . . ?
C66 C65 H65 120.0 . . ?
C64 C65 H65 120.0 . . ?
C65 C66 C61 121.07(14) . . ?
C65 C66 H66 119.5 . . ?
C61 C66 H66 119.5 . . ?
C72 C67 C68 119.54(14) . . ?
C72 C67 S3 120.42(12) . . ?
C68 C67 S3 120.00(12) . . ?
C69 C68 C67 120.61(15) . . ?
C69 C68 H68 119.7 . . ?
C67 C68 H68 119.7 . . ?
C68 C69 C70 119.76(15) . . ?
C68 C69 H69 120.1 . . ?
C70 C69 H69 120.1 . . ?
O9 C70 C71 124.37(15) . . ?
O9 C70 C69 115.47(14) . . ?
C71 C70 C69 120.16(15) . . ?
C70 C71 C72 119.68(15) . . ?
C70 C71 H71 120.2 . . ?
C72 C71 H71 120.2 . . ?
C67 C72 C71 120.24(14) . . ?
C67 C72 H72 119.9 . . ?
C71 C72 H72 119.9 . . ?
C58 C73 H73A 109.5 . . ?
C58 C73 H73B 109.5 . . ?
H73A C73 H73B 109.5 . . ?
C58 C73 H73C 109.5 . . ?
H73A C73 H73C 109.5 . . ?
H73B C73 H73C 109.5 . . ?
O8 C74 H74A 109.5 . . ?
O8 C74 H74B 109.5 . . ?
H74A C74 H74B 109.5 . . ?
O8 C74 H74C 109.5 . . ?
H74A C74 H74C 109.5 . . ?
H74B C74 H74C 109.5 . . ?
O9 C75 H75A 109.5 . . ?
O9 C75 H75B 109.5 . . ?
H75A C75 H75B 109.5 . . ?
O9 C75 H75C 109.5 . . ?
H75A C75 H75C 109.5 . . ?
H75B C75 H75C 109.5 . . ?

loop_
_geom_bond_atom_site_label_1
_geom_bond_atom_site_label_2
_geom_bond_distance
_geom_bond_site_symmetry_2
_geom_bond_publ_flag
S1 C12 1.7767(16) . ?
S1 C9 1.7813(16) . ?
S2 C37 1.7735(16) . ?
S2 C34 1.7815(15) . ?
S3 C67 1.7736(16) . ?
S3 C53 1.7773(16) . ?
O1 C1 1.3654(18) . ?
O1 H1 0.8400 . ?
O2 C15 1.3654(19) . ?
O2 C24 1.4276(19) . ?
O3 C21 1.3787(18) . ?
O3 C25 1.4332(18) . ?
O4 C26 1.3695(18) . ?
O4 H4 0.8400 . ?
O5 C40 1.3660(19) . ?
O5 C49 1.423(2) . ?
O6 C46 1.3801(18) . ?
O6 C50 1.4350(18) . ?
O7 C51 1.3660(18) . ?
O7 H7 0.8400 . ?
O8 C64 1.3824(18) . ?
O8 C74 1.4317(18) . ?
O9 C70 1.3663(19) . ?
O9 C75 1.423(2) . ?
C1 C10 1.365(2) . ?
C1 C2 1.427(2) . ?
C2 C3 1.416(2) . ?
C2 C7 1.419(2) . ?
C3 C4 1.372(2) . ?
C3 H3 0.9500 . ?
C4 C5 1.410(2) . ?
C4 C11 1.509(2) . ?
C5 C6 1.370(2) . ?
C5 H5 0.9500 . ?
C6 C7 1.420(2) . ?
C6 H6 0.9500 . ?
C7 C8 1.428(2) . ?
C8 C9 1.381(2) . ?
C8 C18 1.496(2) . ?
C9 C10 1.412(2) . ?
C10 H10 0.9500 . ?
C11 H11A 0.9800 . ?
C11 H11B 0.9800 . ?
C11 H11C 0.9800 . ?
C12 C13 1.388(2) . ?
C12 C17 1.393(2) . ?
C13 C14 1.391(2) . ?
C13 H13 0.9500 . ?
C14 C15 1.386(2) . ?
C14 H14 0.9500 . ?
C15 C16 1.394(2) . ?
C16 C17 1.378(2) . ?
C16 H16 0.9500 . ?
C17 H17 0.9500 . ?
C18 C19 1.389(2) . ?
C18 C23 1.399(2) . ?
C19 C20 1.387(2) . ?
C19 H19 0.9500 . ?
C20 C21 1.385(2) . ?
C20 H20 0.9500 . ?
C21 C22 1.395(2) . ?
C22 C23 1.381(2) . ?
C22 H22 0.9500 . ?
C23 H23 0.9500 . ?
C24 H24A 0.9800 . ?
C24 H24B 0.9800 . ?
C24 H24C 0.9800 . ?
C25 H25A 0.9800 . ?
C25 H25B 0.9800 . ?
C25 H25C 0.9800 . ?
C26 C35 1.362(2) . ?
C26 C27 1.424(2) . ?
C27 C28 1.414(2) . ?
C27 C32 1.421(2) . ?
C28 C29 1.370(2) . ?
C28 H28 0.9500 . ?
C29 C30 1.412(2) . ?
C29 C36 1.505(2) . ?
C30 C31 1.369(2) . ?
C30 H30 0.9500 . ?
C31 C32 1.424(2) . ?
C31 H31 0.9500 . ?
C32 C33 1.431(2) . ?
C33 C34 1.388(2) . ?
C33 C43 1.494(2) . ?
C34 C35 1.413(2) . ?
C35 H35 0.9500 . ?
C36 H36A 0.9800 . ?
C36 H36B 0.9800 . ?
C36 H36C 0.9800 . ?
C37 C42 1.383(2) . ?
C37 C38 1.396(2) . ?
C38 C39 1.374(2) . ?
C38 H38 0.9500 . ?
C39 C40 1.391(2) . ?
C39 H39 0.9500 . ?
C40 C41 1.388(2) . ?
C41 C42 1.391(2) . ?
C41 H41 0.9500 . ?
C42 H42 0.9500 . ?
C43 C44 1.391(2) . ?
C43 C48 1.401(2) . ?
C44 C45 1.387(2) . ?
C44 H44 0.9500 . ?
C45 C46 1.387(2) . ?
C45 H45 0.9500 . ?
C46 C47 1.394(2) . ?
C47 C48 1.382(2) . ?
C47 H47 0.9500 . ?
C48 H48 0.9500 . ?
C49 H49A 0.9800 . ?
C49 H49B 0.9800 . ?
C49 H49C 0.9800 . ?
C50 H50A 0.9800 . ?
C50 H50B 0.9800 . ?
C50 H50C 0.9800 . ?
C51 C52 1.361(2) . ?
C51 C60 1.429(2) . ?
C52 C53 1.413(2) . ?
C52 H52 0.9500 . ?
C53 C54 1.382(2) . ?
C54 C55 1.430(2) . ?
C54 C61 1.492(2) . ?
C55 C60 1.420(2) . ?
C55 C56 1.421(2) . ?
C56 C57 1.371(2) . ?
C56 H56 0.9500 . ?
C57 C58 1.411(2) . ?
C57 H57 0.9500 . ?
C58 C59 1.375(2) . ?
C58 C73 1.509(2) . ?
C59 C60 1.411(2) . ?
C59 H59 0.9500 . ?
C61 C62 1.389(2) . ?
C61 C66 1.401(2) . ?
C62 C63 1.389(2) . ?
C62 H62 0.9500 . ?
C63 C64 1.387(2) . ?
C63 H63 0.9500 . ?
C64 C65 1.391(2) . ?
C65 C66 1.381(2) . ?
C65 H65 0.9500 . ?
C66 H66 0.9500 . ?
C67 C72 1.387(2) . ?
C67 C68 1.392(2) . ?
C68 C69 1.377(2) . ?
C68 H68 0.9500 . ?
C69 C70 1.392(2) . ?
C69 H69 0.9500 . ?
C70 C71 1.389(2) . ?
C71 C72 1.390(2) . ?
C71 H71 0.9500 . ?
C72 H72 0.9500 . ?
C73 H73A 0.9800 . ?
C73 H73B 0.9800 . ?
C73 H73C 0.9800 . ?
C74 H74A 0.9800 . ?
C74 H74B 0.9800 . ?
C74 H74C 0.9800 . ?
C75 H75A 0.9800 . ?
C75 H75B 0.9800 . ?
C75 H75C 0.9800 . ?
